data_1574599
loop_
_publ_author_name
'Zheng, Hongrui'
'Wang, Qingqing'
'Wang, Fei'
'Li, Shangda'
'Zhang, Jian'

_publ_section_title
;
 Rational design of circularly polarized luminescence active chiral
 metal--organic frameworks for logic devices
;
_journal_issue 24
_journal_name_full 'Chemical Science'
_journal_page_first 10742
_journal_page_last 10749
_journal_paper_doi 10.1039/D5SC02334C
_journal_volume 16
_journal_year 2025
_chemical_formula_moiety 'C26 H26 N4 O12 Zn2'
_chemical_formula_sum 'C26 H26 N4 O12 Zn2'
_chemical_formula_weight 717.25
_chemical_name_systematic L-6
_space_group_crystal_system orthorhombic
_space_group_IT_number 18
_space_group_name_Hall 'P 2 2ab'
_space_group_name_H-M_alt 'P 21 21 2'
_atom_sites_solution_hydrogens mixed
_atom_sites_solution_primary dual
_audit_creation_date 2025-01-07
_audit_creation_method
;
Olex2 1.5
(compiled 2024.02.16 svn.r378c4104 for OlexSys, GUI svn.r6928)
;
_audit_update_record
;
2025-01-07 deposited with the CCDC.	2025-05-12 downloaded from the CCDC.
;
_cell_angle_alpha 90
_cell_angle_beta 90
_cell_angle_gamma 90
_cell_formula_units_Z 2
_cell_length_a 8.60820(10)
_cell_length_b 11.3392(2)
_cell_length_c 14.3006(3)
_cell_measurement_reflns_used 3480
_cell_measurement_temperature 293(2)
_cell_measurement_theta_max 78.1670
_cell_measurement_theta_min 3.0520
_cell_volume 1395.88(4)
_computing_cell_refinement 'CrysAlisPro 1.171.43.118a (Rigaku OD, 2024)'
_computing_data_collection 'CrysAlisPro 1.171.43.118a (Rigaku OD, 2024)'
_computing_data_reduction 'CrysAlisPro 1.171.43.118a (Rigaku OD, 2024)'
_computing_molecular_graphics 'Olex2 1.5 (Dolomanov et al., 2009)'
_computing_publication_material 'Olex2 1.5 (Dolomanov et al., 2009)'
_computing_structure_refinement 'SHELXL 2018/1 (Sheldrick, 2015)'
_computing_structure_solution 'SHELXT 2014/5 (Sheldrick, 2014)'
_diffrn_ambient_temperature 293(2)
_diffrn_detector 'Hybrid Pixel Array Detector'
_diffrn_detector_area_resol_mean 10.0000
_diffrn_detector_type HyPix
_diffrn_measured_fraction_theta_full 0.995
_diffrn_measured_fraction_theta_max 0.938
_diffrn_measurement_details
;
List of Runs (angles in degrees, time in seconds):

  # Type    Start    End  Width  t~exp~   \w     \q     \k     \f   Frames
#--------------------------------------------------------------------------
  1  \w     44.00  70.00   0.50    0.05    --  113.25 -61.00 150.00   52
  2  \w     44.00  71.00   0.50    0.05    --  113.25 -61.00  60.00   54
  3  \w     43.00  71.00   0.50    0.05    --  113.25 -61.00  30.00   56
  4  \w     41.00  69.00   0.50    0.05    --  113.25 -61.00 -30.00   56
  5  \w     99.00 171.00   0.50    0.05    --  113.25  30.00 -90.00  144
  6  \w    110.00 176.00   0.50    0.05    --  113.25  38.00-168.00  132
  7  \w     56.00 100.00   0.50    0.05    --   47.60 151.00-144.00   88
  8  \w     86.00 120.00   0.50    0.05    --   47.60  57.00-120.00   68
  9  \w     40.00  66.00   0.50    0.05    --   47.60  57.00-120.00   52
 10  \w    -22.00  19.00   0.50    0.05    --  -47.60  19.00  90.00   82
 11  \w    -62.00 -34.00   0.50    0.05    -- -105.00  61.00  60.00   56
 12  \w    -97.00 -72.00   0.50    0.05    -- -105.00 122.00  54.00   50
 13  \w   -131.00 -76.00   0.50    0.05    -- -105.00  84.00 -19.00  110
 14  \w    -69.00 -39.00   0.50    0.05    -- -105.00  61.00 -30.00   60
 15  \w    -74.00 -26.00   0.50    0.05    --  -47.60 151.00-144.00   96
;
_diffrn_measurement_device 'four-circle diffractometer'
_diffrn_measurement_device_type 'XtaLAB Synergy, Single source at home/near, HyPix'
_diffrn_measurement_method '\w scans'
_diffrn_orient_matrix_type 'CrysAlisPro convention (1999,Acta A55,543-557)'
_diffrn_orient_matrix_UB_11 -0.1719712000
_diffrn_orient_matrix_UB_12 0.0268601000
_diffrn_orient_matrix_UB_13 0.0208886000
_diffrn_orient_matrix_UB_21 -0.0476017000
_diffrn_orient_matrix_UB_22 -0.1159821000
_diffrn_orient_matrix_UB_23 -0.0482160000
_diffrn_orient_matrix_UB_31 0.0137429000
_diffrn_orient_matrix_UB_32 -0.0654395000
_diffrn_orient_matrix_UB_33 0.0940498000
_diffrn_radiation_monochromator mirror
_diffrn_radiation_probe x-ray
_diffrn_radiation_type 'Cu K\a'
_diffrn_radiation_wavelength 1.54184
_diffrn_reflns_av_R_equivalents 0.0568
_diffrn_reflns_av_unetI/netI 0.0481
_diffrn_reflns_Laue_measured_fraction_full 0.995
_diffrn_reflns_Laue_measured_fraction_max 0.938
_diffrn_reflns_limit_h_max 9
_diffrn_reflns_limit_h_min -10
_diffrn_reflns_limit_k_max 9
_diffrn_reflns_limit_k_min -14
_diffrn_reflns_limit_l_max 18
_diffrn_reflns_limit_l_min -13
_diffrn_reflns_number 5151
_diffrn_reflns_point_group_measured_fraction_full 0.995
_diffrn_reflns_point_group_measured_fraction_max 0.940
_diffrn_reflns_theta_full 67.684
_diffrn_reflns_theta_max 79.093
_diffrn_reflns_theta_min 3.090
_diffrn_source 'micro-focus sealed X-ray tube'
_diffrn_source_type 'PhotonJet (Cu) X-ray Source'
_exptl_absorpt_coefficient_mu 2.762
_exptl_absorpt_correction_T_max 1.00000
_exptl_absorpt_correction_T_min 0.22917
_exptl_absorpt_correction_type multi-scan
_exptl_absorpt_process_details
;
CrysAlisPro 1.171.43.118a (Rigaku Oxford Diffraction, 2024)
Empirical absorption correction using spherical harmonics,
implemented in SCALE3 ABSPACK scaling algorithm.
;
_exptl_crystal_colour 'clear light colourless'
_exptl_crystal_colour_lustre clear
_exptl_crystal_colour_modifier light
_exptl_crystal_colour_primary colourless
_exptl_crystal_density_diffrn 1.706
_exptl_crystal_description block
_exptl_crystal_F_000 732
_exptl_crystal_size_max 0.1
_exptl_crystal_size_mid 0.1
_exptl_crystal_size_min 0.1
_refine_diff_density_max 1.283
_refine_diff_density_min -0.815
_refine_diff_density_rms 0.128
_refine_ls_abs_structure_details
;
 Refined as an inversion twin.
;
_refine_ls_abs_structure_Flack 0.34(14)
_refine_ls_extinction_method none
_refine_ls_goodness_of_fit_ref 1.063
_refine_ls_hydrogen_treatment mixed
_refine_ls_matrix_type full
_refine_ls_number_parameters 217
_refine_ls_number_reflns 2553
_refine_ls_number_restraints 25
_refine_ls_restrained_S_all 1.071
_refine_ls_R_factor_all 0.0623
_refine_ls_R_factor_gt 0.0577
_refine_ls_shift/su_max 0.005
_refine_ls_shift/su_mean 0.001
_refine_ls_structure_factor_coef Fsqd
_refine_ls_weighting_details 'w=1/[\s^2^(Fo^2^)+(0.0720P)^2^+4.7320P] where P=(Fo^2^+2Fc^2^)/3'
_refine_ls_weighting_scheme calc
_refine_ls_wR_factor_gt 0.1496
_refine_ls_wR_factor_ref 0.1546
_reflns_Friedel_coverage 0.733
_reflns_Friedel_fraction_full 0.996
_reflns_Friedel_fraction_max 0.943
_reflns_number_gt 2335
_reflns_number_total 2553
_reflns_threshold_expression 'I > 2\s(I)'
_cod_data_source_file d5sc02334c2.cif
_cod_data_source_block l-6_auto
_cod_depositor_comments 'Adding full bibliography for 1574599--1574604.cif.'
_cod_database_code 1574599
_shelx_shelxl_version_number 2018/1
_chemical_oxdiff_formula 'C H N O Zn'
_shelx_space_group_comment
;
The symmetry employed for this shelxl refinement is uniquely defined
by the following loop, which should always be used as a source of
symmetry information in preference to the above space-group names.
They are only intended as comments.
;
_reflns_odcompleteness_completeness 99.34
_reflns_odcompleteness_iscentric 1
_reflns_odcompleteness_theta 68.13
_olex2_refinement_description
;
1. Twinned data refinement
 Scales: 0.66(14)
 0.34(14)
2. Fixed Uiso
 At 1.2 times of:
  All C(H) groups
 At 1.5 times of:
  All C(H,H,H) groups
3. Restrained distances
 C00N-C00E
 1.52 with sigma of 0.001
4. Uiso/Uaniso restraints and constraints
Uanis(C00E) \\sim Ueq, Uanis(C00N) \\sim Ueq: with sigma of 0.001 and sigma for
terminal atoms of 0.002
Uanis(C00N) \\sim Ueq: with sigma of 0.001 and sigma for terminal atoms of 0.002
Uanis(C00M) \\sim Ueq: with sigma of 0.001 and sigma for terminal atoms of 0.002
Uanis(C00K) \\sim Ueq: with sigma of 0.001 and sigma for terminal atoms of 0.002
Uanis(C00E) \\sim Ueq: with sigma of 0.0001 and sigma for terminal atoms of
0.0002
5.a Ternary CH refined with riding coordinates:
 C00E(H00E), C00K(H00K)
5.b Aromatic/amide H refined with riding coordinates:
 C00F(H00F), C00J(H00J)
5.c Idealised Me refined as rotating group:
 C00M(H00A,H00B,H00D), C00N(H00L,H00M,H00N)
;
_olex2_submission_special_instructions 'No special instructions were received'
_oxdiff_exptl_absorpt_empirical_details
;
Empirical correction (ABSPACK) includes:
- Absorption correction using spherical harmonics
- Frame scaling
;
_oxdiff_exptl_absorpt_empirical_full_max 3.392
_oxdiff_exptl_absorpt_empirical_full_min 0.625

loop_
_space_group_symop_operation_xyz
'x, y, z'
'-x, -y, z'
'-x+1/2, y+1/2, -z'
'x+1/2, -y+1/2, -z'

loop_
_atom_site_label
_atom_site_type_symbol
_atom_site_fract_x
_atom_site_fract_y
_atom_site_fract_z
_atom_site_U_iso_or_equiv
_atom_site_adp_type
_atom_site_occupancy
_atom_site_site_symmetry_order
_atom_site_calc_flag
_atom_site_refinement_flags_posn
_atom_site_refinement_flags_adp
_atom_site_refinement_flags_occupancy
_atom_site_disorder_assembly
_atom_site_disorder_group
Zn01 Zn 0.40349(8) 0.61739(6) 0.25053(8) 0.0217(3) Uani 1 1 d . . . . .
O002 O 0.3083(8) 0.5107(7) 0.1497(4) 0.0356(15) Uani 1 1 d . . . . .
O003 O 0.2883(5) 0.7653(4) 0.2502(6) 0.0336(10) Uani 1 1 d . . . . .
O004 O 0.5687(8) 0.6612(6) 0.3492(5) 0.0456(18) Uani 1 1 d . . . . .
O005 O 0.0543(5) 0.6792(4) 0.2508(6) 0.0411(11) Uani 1 1 d . . . . .
N006 N 0.0902(9) 0.4331(6) 0.0289(5) 0.0313(17) Uani 1 1 d . . . . .
C007 C 0.6753(12) 0.5922(8) 0.3747(6) 0.030(2) Uani 1 1 d . . . . .
O008 O 0.4282(8) 0.3384(6) 0.1546(5) 0.0468(18) Uani 1 1 d . . . . .
O009 O 0.6968(9) 0.4891(7) 0.3509(4) 0.0398(16) Uani 1 1 d . . . . .
N00A N 0.9093(9) 0.5627(6) 0.4765(5) 0.0371(19) Uani 1 1 d . . . . .
C00B C 0.1390(7) 0.7665(5) 0.2507(9) 0.0297(12) Uani 1 1 d . . . . .
C00C C 0.000000 0.500000 0.0826(8) 0.034(3) Uani 1 2 d S T P . .
C00D C 0.0679(7) 0.8882(5) 0.2485(8) 0.0308(13) Uani 1 1 d . . . . .
C00E C 0.7767(15) 0.6368(9) 0.4490(8) 0.067(2) Uani 1 1 d D U . . .
H00E H 0.709145 0.613853 0.501040 0.080 Uiso 1 1 calc R U . . .
C00F C 1.000000 0.500000 0.4234(11) 0.044(4) Uani 1 2 d S T P . .
H00F H 0.999998 0.500002 0.358351 0.053 Uiso 1 2 calc R U P . .
C00G C -0.0938(7) 0.9000(6) 0.2479(8) 0.0339(14) Uani 1 1 d . . . . .
C00H C 0.0542(11) 0.4564(9) -0.0612(6) 0.039(2) Uani 1 1 d . . . . .
C00I C 0.1596(8) 0.9885(6) 0.2464(8) 0.0362(15) Uani 1 1 d . . . . .
C00J C 0.9419(12) 0.5406(10) 0.5680(6) 0.047(3) Uani 1 1 d . . . . .
H00J H 0.894307 0.574269 0.619950 0.057 Uiso 1 1 calc R U . . .
C00K C 0.1938(8) 0.3432(6) 0.0713(5) 0.0234(13) Uani 1 1 d . U . . .
H00K H 0.133973 0.291630 0.112844 0.028 Uiso 1 1 calc R U . . .
C00L C 0.3254(11) 0.4056(8) 0.1273(6) 0.029(2) Uani 1 1 d . . . . .
C00M C 0.2679(11) 0.2694(8) -0.0091(7) 0.043(2) Uani 1 1 d . U . . .
H00A H 0.187149 0.236258 -0.047275 0.065 Uiso 1 1 calc R U . . .
H00B H 0.329502 0.207047 0.017053 0.065 Uiso 1 1 calc R U . . .
H00D H 0.332603 0.319447 -0.046748 0.065 Uiso 1 1 calc R U . . .
C00N C 0.792(2) 0.7654(10) 0.4771(12) 0.102(5) Uani 1 1 d D U . . .
H00L H 0.837625 0.809218 0.426595 0.153 Uiso 1 1 calc R U . . .
H00M H 0.857775 0.771304 0.531315 0.153 Uiso 1 1 calc R U . . .
H00N H 0.691578 0.796889 0.491349 0.153 Uiso 1 1 calc R U . . .
H00I H 0.288(8) 0.986(6) 0.265(6) 0.02(2) Uiso 1 1 d . . . . .
H00G H -0.153(10) 0.825(8) 0.255(9) 0.05(2) Uiso 1 1 d . . . . .
H00C H 0.000000 0.500000 0.140(7) 0.01(2) Uiso 1 2 d S . P . .
H00H H 0.108(11) 0.420(8) -0.104(7) 0.04(3) Uiso 1 1 d . . . . .

loop_
_atom_site_aniso_label
_atom_site_aniso_U_11
_atom_site_aniso_U_22
_atom_site_aniso_U_33
_atom_site_aniso_U_23
_atom_site_aniso_U_13
_atom_site_aniso_U_12
Zn01 0.0191(4) 0.0179(4) 0.0282(4) -0.0003(5) -0.0004(5) 0.0077(3)
O002 0.031(3) 0.030(3) 0.045(3) -0.016(3) -0.014(3) 0.007(4)
O003 0.029(2) 0.0244(19) 0.047(3) 0.001(4) 0.000(4) 0.0159(17)
O004 0.042(4) 0.037(3) 0.057(4) -0.003(3) -0.029(3) 0.014(4)
O005 0.035(2) 0.031(2) 0.057(3) -0.006(4) 0.000(4) 0.0114(19)
N006 0.024(3) 0.034(4) 0.036(4) -0.002(3) -0.007(3) -0.002(4)
C007 0.029(5) 0.032(5) 0.030(4) -0.006(4) -0.002(4) 0.007(5)
O008 0.036(4) 0.041(4) 0.064(4) -0.011(4) -0.026(3) 0.007(4)
O009 0.036(3) 0.039(4) 0.045(3) -0.014(4) -0.011(3) 0.007(4)
N00A 0.028(4) 0.037(4) 0.046(4) -0.020(3) -0.012(3) 0.019(4)
C00B 0.032(3) 0.025(3) 0.031(3) -0.004(5) 0.000(6) 0.016(2)
C00C 0.043(8) 0.041(7) 0.019(5) 0.000 0.000 0.022(7)
C00D 0.031(3) 0.029(3) 0.032(3) 0.001(5) -0.002(5) 0.015(2)
C00E 0.067(2) 0.067(2) 0.067(2) -0.00001(13) -0.00003(13) 0.00001(13)
C00F 0.044(8) 0.035(7) 0.053(8) 0.000 0.000 0.016(8)
C00G 0.029(3) 0.030(3) 0.042(4) -0.003(5) -0.001(6) 0.010(2)
C00H 0.039(5) 0.046(5) 0.032(4) -0.009(4) 0.004(4) 0.010(5)
C00I 0.030(3) 0.037(3) 0.042(4) 0.011(6) 0.006(5) 0.015(3)
C00J 0.039(5) 0.068(7) 0.035(4) -0.004(5) -0.002(4) 0.013(6)
C00K 0.0225(17) 0.0222(17) 0.0254(17) -0.0007(12) -0.0025(12) 0.0005(12)
C00L 0.020(4) 0.034(5) 0.032(4) -0.002(4) -0.004(4) 0.001(5)
C00M 0.042(3) 0.043(3) 0.045(3) -0.009(2) -0.003(2) 0.008(2)
C00N 0.103(6) 0.100(6) 0.104(6) -0.001(3) -0.006(3) 0.003(3)

loop_
_atom_type_symbol
_atom_type_description
_atom_type_scat_dispersion_real
_atom_type_scat_dispersion_imag
_atom_type_scat_source
C C 0.0181 0.0091 'International Tables Vol C Tables 4.2.6.8 and 6.1.1.4'
H H 0.0000 0.0000 'International Tables Vol C Tables 4.2.6.8 and 6.1.1.4'
N N 0.0311 0.0180 'International Tables Vol C Tables 4.2.6.8 and 6.1.1.4'
O O 0.0492 0.0322 'International Tables Vol C Tables 4.2.6.8 and 6.1.1.4'
Zn Zn -1.5491 0.6778 'International Tables Vol C Tables 4.2.6.8 and 6.1.1.4'

loop_
_geom_angle_atom_site_label_1
_geom_angle_atom_site_label_2
_geom_angle_atom_site_label_3
_geom_angle
_geom_angle_site_symmetry_1
_geom_angle_site_symmetry_3
_geom_angle_publ_flag
O002 Zn01 Zn01 73.2(2) . 2_665 ?
O002 Zn01 O004 153.8(3) . . ?
O002 Zn01 O008 87.5(3) . 2_665 ?
O002 Zn01 O009 88.7(2) . 2_665 ?
O003 Zn01 Zn01 178.62(14) . 2_665 ?
O003 Zn01 O002 107.6(3) . . ?
O003 Zn01 O004 98.3(3) . . ?
O003 Zn01 O008 98.5(3) . 2_665 ?
O003 Zn01 O009 107.0(3) . 2_665 ?
O004 Zn01 Zn01 80.75(19) . 2_665 ?
O004 Zn01 O009 87.3(3) . 2_665 ?
O008 Zn01 Zn01 80.44(19) 2_665 2_665 ?
O008 Zn01 O004 85.0(2) 2_665 . ?
O008 Zn01 O009 154.2(3) 2_665 2_665 ?
O009 Zn01 Zn01 74.1(2) 2_665 2_665 ?
C00L O002 Zn01 134.3(6) . . ?
C00B O003 Zn01 121.2(4) . . ?
C007 O004 Zn01 123.4(6) . . ?
C00C N006 C00H 107.8(8) . . ?
C00C N006 C00K 120.4(7) . . ?
C00H N006 C00K 131.4(7) . . ?
O004 C007 C00E 115.5(8) . . ?
O009 C007 O004 128.2(10) . . ?
O009 C007 C00E 116.0(9) . . ?
C00L O008 Zn01 124.5(6) . 2_665 ?
C007 O009 Zn01 133.1(7) . 2_665 ?
C00F N00A C00E 128.4(9) . . ?
C00F N00A C00J 109.7(9) . . ?
C00J N00A C00E 121.5(8) . . ?
O003 C00B C00D 114.5(5) . . ?
O005 C00B O003 125.7(5) . . ?
O005 C00B C00D 119.7(5) . . ?
N006 C00C N006 109.4(10) 2_565 . ?
N006 C00C H00C 125.3(5) 2_565 . ?
N006 C00C H00C 125.3(5) . . ?
C00G C00D C00B 119.4(6) . . ?
C00I C00D C00B 121.3(6) . . ?
C00I C00D C00G 119.3(6) . . ?
C007 C00E N00A 117.4(8) . . ?
C007 C00E H00E 96.1 . . ?
C007 C00E C00N 125.2(11) . . ?
N00A C00E H00E 96.1 . . ?
N00A C00E C00N 114.1(11) . . ?
C00N C00E H00E 96.1 . . ?
N00A C00F N00A 108.5(13) . 2_765 ?
N00A C00F H00F 125.7 . . ?
N00A C00F H00F 125.7 2_765 . ?
C00D C00G H00G 115(5) . . ?
C00I C00G C00D 119.6(6) 2_575 . ?
C00I C00G H00G 125(5) 2_575 . ?
N006 C00H C00H 107.4(5) . 2_565 ?
N006 C00H H00H 117(6) . . ?
C00H C00H H00H 135(6) 2_565 . ?
C00D C00I C00G 121.1(6) . 2_575 ?
C00D C00I H00I 122(4) . . ?
C00G C00I H00I 115(4) 2_575 . ?
N00A C00J H00J 127.0 . . ?
C00J C00J N00A 106.0(5) 2_765 . ?
C00J C00J H00J 127.0 2_765 . ?
N006 C00K H00K 110.0 . . ?
N006 C00K C00L 109.6(6) . . ?
N006 C00K C00M 108.2(6) . . ?
C00L C00K H00K 110.0 . . ?
C00L C00K C00M 109.1(6) . . ?
C00M C00K H00K 110.0 . . ?
O002 C00L C00K 118.8(8) . . ?
O008 C00L O002 126.7(9) . . ?
O008 C00L C00K 113.8(7) . . ?
C00K C00M H00A 109.5 . . ?
C00K C00M H00B 109.5 . . ?
C00K C00M H00D 109.5 . . ?
H00A C00M H00B 109.5 . . ?
H00A C00M H00D 109.5 . . ?
H00B C00M H00D 109.5 . . ?
C00E C00N H00L 109.5 . . ?
C00E C00N H00M 109.5 . . ?
C00E C00N H00N 109.5 . . ?
H00L C00N H00M 109.5 . . ?
H00L C00N H00N 109.5 . . ?
H00M C00N H00N 109.5 . . ?

loop_
_geom_bond_atom_site_label_1
_geom_bond_atom_site_label_2
_geom_bond_distance
_geom_bond_site_symmetry_2
_geom_bond_publ_flag
Zn01 Zn01 3.1383(12) 2_665 ?
Zn01 O002 2.053(6) . ?
Zn01 O003 1.949(4) . ?
Zn01 O004 2.064(6) . ?
Zn01 O008 2.057(6) 2_665 ?
Zn01 O009 2.065(7) 2_665 ?
O002 C00L 1.242(11) . ?
O003 C00B 1.285(8) . ?
O004 C007 1.260(11) . ?
O005 C00B 1.230(8) . ?
N006 C00C 1.330(9) . ?
N006 C00H 1.351(11) . ?
N006 C00K 1.484(9) . ?
C007 O009 1.232(11) . ?
C007 C00E 1.464(14) . ?
O008 C00L 1.232(11) . ?
N00A C00E 1.470(14) . ?
N00A C00F 1.301(11) . ?
N00A C00J 1.361(11) . ?
C00B C00D 1.510(7) . ?
C00C H00C 0.82(10) . ?
C00D C00G 1.399(9) . ?
C00D C00I 1.384(10) . ?
C00E H00E 0.9800 . ?
C00E C00N 1.5190(13) . ?
C00F H00F 0.9300 . ?
C00G C00I 1.386(9) 2_575 ?
C00G H00G 0.99(9) . ?
C00H C00H 1.359(19) 2_565 ?
C00H H00H 0.87(10) . ?
C00I H00I 1.14(7) . ?
C00J C00J 1.36(2) 2_765 ?
C00J H00J 0.9300 . ?
C00K H00K 0.9800 . ?
C00K C00L 1.557(11) . ?
C00K C00M 1.559(11) . ?
C00M H00A 0.9600 . ?
C00M H00B 0.9600 . ?
C00M H00D 0.9600 . ?
C00N H00L 0.9600 . ?
C00N H00M 0.9600 . ?
C00N H00N 0.9600 . ?

loop_
_geom_torsion_atom_site_label_1
_geom_torsion_atom_site_label_2
_geom_torsion_atom_site_label_3
_geom_torsion_atom_site_label_4
_geom_torsion
_geom_torsion_site_symmetry_1
_geom_torsion_site_symmetry_2
_geom_torsion_site_symmetry_3
_geom_torsion_site_symmetry_4
_geom_torsion_publ_flag
Zn01 O002 C00L O008 -11.8(16) . . . . ?
Zn01 O002 C00L C00K 158.3(6) . . . . ?
Zn01 O003 C00B O005 0(2) . . . . ?
Zn01 O003 C00B C00D -178.9(6) . . . . ?
Zn01 O004 C007 O009 -3.7(15) . . . . ?
Zn01 O004 C007 C00E -177.0(7) . . . . ?
Zn01 O008 C00L O002 2.7(14) 2_665 . . . ?
Zn01 O008 C00L C00K -167.9(5) 2_665 . . . ?
O003 C00B C00D C00G 179.4(12) . . . . ?
O003 C00B C00D C00I -0.2(16) . . . . ?
O004 C007 O009 Zn01 8.6(17) . . . 2_665 ?
O004 C007 C00E N00A -175.9(9) . . . . ?
O004 C007 C00E C00N -17.8(19) . . . . ?
O005 C00B C00D C00G 0.8(19) . . . . ?
O005 C00B C00D C00I -178.7(12) . . . . ?
N006 C00K C00L O002 17.7(10) . . . . ?
N006 C00K C00L O008 -170.9(7) . . . . ?
O009 C007 C00E N00A 10.0(15) . . . . ?
O009 C007 C00E C00N 168.1(13) . . . . ?
C00B C00D C00G C00I 179.6(9) . . . 2_575 ?
C00B C00D C00I C00G -177.6(14) . . . 2_575 ?
C00C N006 C00H C00H 3.1(13) . . . 2_565 ?
C00C N006 C00K C00L -68.2(8) . . . . ?
C00C N006 C00K C00M 173.0(6) . . . . ?
C00E C007 O009 Zn01 -178.1(7) . . . 2_665 ?
C00E N00A C00F N00A -172.7(11) . . . 2_765 ?
C00E N00A C00J C00J 173.0(11) . . . 2_765 ?
C00F N00A C00E C007 39.1(15) . . . . ?
C00F N00A C00E C00N -121.4(11) . . . . ?
C00F N00A C00J C00J -0.4(15) . . . 2_765 ?
C00G C00D C00I C00G 2.9(15) . . . 2_575 ?
C00H N006 C00C N006 -1.2(5) . . . 2_565 ?
C00H N006 C00K C00L 119.4(10) . . . . ?
C00H N006 C00K C00M 0.6(12) . . . . ?
C00I C00D C00G C00I -0.8(18) . . . 2_575 ?
C00J N00A C00E C007 -133.0(11) . . . . ?
C00J N00A C00E C00N 66.5(16) . . . . ?
C00J N00A C00F N00A 0.2(6) . . . 2_765 ?
C00K N006 C00C N006 -175.2(8) . . . 2_565 ?
C00K N006 C00H C00H 176.3(9) . . . 2_565 ?
C00M C00K C00L O002 136.0(8) . . . . ?
C00M C00K C00L O008 -52.6(9) . . . . ?

loop_
_twin_individual_id
_twin_individual_mass_fraction_refined
1 0.66(14)
2 0.34(14)
